data_4300700
_journal_name_full 'Inorganic Chemistry'
_journal_paper_doi 10.1021/ic051875n
_journal_year 2006
_chemical_formula_moiety '4(C18 H26 Hg N2 S2), Hg2 I6, 2(F6 P), 4(N O3), Hg I2'
_chemical_formula_sum 'C72 H104 F12 Hg7 I8 N12 O12 P2 S8'
_chemical_formula_weight 4295.50
_space_group_IT_number 59
_symmetry_cell_setting orthorhombic
_symmetry_space_group_name_Hall '-P 2ab 2a'
_symmetry_space_group_name_H-M 'P m m n :2'
_cell_angle_alpha 90.00
_cell_angle_beta 90.00
_cell_angle_gamma 90.00
_cell_formula_units_Z 2
_cell_length_a 16.504(3)
_cell_length_b 28.009(5)
_cell_length_c 11.859(2)
_cell_measurement_temperature 193(2)
_cell_volume 5482.1(17)
_diffrn_ambient_temperature 193(2)
_exptl_crystal_density_diffrn 2.602
_cod_original_sg_symbol_H-M 'P m m n'
_cod_database_code 4300700

loop_
_symmetry_equiv_pos_as_xyz
'x, y, z'
'-x+1/2, y, z'
'x, -y+1/2, z'
'-x+1/2, -y+1/2, z'
'-x, -y, -z'
'x-1/2, -y, -z'
'-x, y-1/2, -z'
'x-1/2, y-1/2, -z'

loop_
_atom_site_label
_atom_site_type_symbol
_atom_site_fract_x
_atom_site_fract_y
_atom_site_fract_z
_atom_site_U_iso_or_equiv
_atom_site_adp_type
_atom_site_occupancy
_atom_site_symmetry_multiplicity
_atom_site_calc_flag
_atom_site_refinement_flags
_atom_site_disorder_assembly
_atom_site_disorder_group
Hg1 Hg 0.2500 0.52715(4) -0.18781(9) 0.0215(4) Uani 1 2 d S . .
Hg2 Hg 0.2500 0.52861(4) 0.30913(9) 0.0221(4) Uani 1 2 d S . .
Hg3 Hg 0.2500 0.7500 0.0695(2) 0.0551(7) Uani 1 4 d S . .
Hg4 Hg 0.2500 0.7500 0.3949(2) 0.0515(7) Uani 1 4 d S . .
Hg5 Hg 0.2500 0.7500 0.7391(2) 0.0505(6) Uani 1 4 d S . .
I1 I 0.10514(14) 0.7500 -0.0421(2) 0.0371(6) Uani 1 2 d S . .
I2 I 0.2500 0.67051(9) 0.2292(2) 0.0372(6) Uani 1 2 d S . .
I3 I 0.10009(15) 0.7500 0.4788(3) 0.0494(7) Uani 1 2 d S . .
I4 I 0.2500 0.65895(9) 0.7290(2) 0.0418(6) Uani 1 2 d S . .
S1 S 0.1090(4) 0.5262(3) -0.2027(5) 0.0393(16) Uani 1 1 d . . .
S2 S 0.1098(4) 0.5271(2) 0.2930(5) 0.0389(16) Uani 1 1 d . . .
P1 P 0.2500 0.2500 0.1385(9) 0.018(2) Uani 1 4 d S . .
P2 P 0.7500 0.7500 0.3620(9) 0.023(2) Uani 1 4 d S . .
F1 F 0.2500 0.3071(7) 0.139(2) 0.051(6) Uani 1 2 d S . .
F2 F 0.3467(12) 0.2500 0.139(2) 0.045(5) Uani 1 2 d S . .
F3 F 0.2500 0.2500 0.006(3) 0.045(7) Uani 1 4 d SU . .
F4 F 0.2500 0.2500 0.273(2) 0.041(7) Uani 1 4 d SU . .
F5 F 0.7500 0.7500 0.229(3) 0.050(8) Uani 1 4 d SU . .
F6 F 0.7500 0.6926(8) 0.361(3) 0.059(7) Uani 1 2 d S . .
F7 F 0.6518(12) 0.7500 0.363(2) 0.047(5) Uani 1 2 d S . .
F8 F 0.7500 0.7500 0.494(3) 0.048(8) Uani 1 4 d SU . .
N1 N -0.0649(10) 0.6419(6) 0.1522(13) 0.021(4) Uani 1 1 d . . .
N2 N -0.0667(11) 0.6400(7) 0.6503(14) 0.027(4) Uani 1 1 d . . .
C1 C 0.0662(13) 0.5562(8) -0.0890(17) 0.023(4) Uani 1 1 d U . .
C2 C 0.1071(14) 0.5903(8) -0.0283(18) 0.029(5) Uani 1 1 d U . .
H2 H 0.1633 0.5956 -0.0408 0.035 Uiso 1 1 calc R . .
C3 C 0.0634(16) 0.6180(9) 0.055(2) 0.038(6) Uani 1 1 d . . .
H3 H 0.0914 0.6414 0.0978 0.045 Uiso 1 1 calc R . .
C4 C -0.0155(13) 0.6111(7) 0.0728(16) 0.019(4) Uani 1 1 d U . .
C5 C -0.0573(14) 0.5750(8) 0.016(2) 0.030(5) Uani 1 1 d U . .
H5 H -0.1119 0.5676 0.0336 0.036 Uiso 1 1 calc R . .
C6 C -0.0150(15) 0.5503(9) -0.0688(19) 0.030(5) Uani 1 1 d U . .
H6 H -0.0441 0.5283 -0.1144 0.036 Uiso 1 1 calc R . .
C7 C -0.1117(19) 0.6775(11) 0.084(2) 0.049(7) Uani 1 1 d U . .
H7A H -0.0739 0.6976 0.0410 0.074 Uiso 1 1 calc R . .
H7B H -0.1440 0.6977 0.1342 0.074 Uiso 1 1 calc R . .
H7C H -0.1476 0.6607 0.0314 0.074 Uiso 1 1 calc R . .
C8 C -0.0098(17) 0.6682(9) 0.232(2) 0.040(6) Uani 1 1 d U . .
H8A H 0.0087 0.6979 0.1970 0.060 Uiso 1 1 calc R . .
H8B H 0.0371 0.6481 0.2503 0.060 Uiso 1 1 calc R . .
H8C H -0.0394 0.6757 0.3018 0.060 Uiso 1 1 calc R . .
C9 C -0.1234(18) 0.6119(10) 0.219(2) 0.046(7) Uani 1 1 d U . .
H9A H -0.1585 0.6328 0.2640 0.069 Uiso 1 1 calc R . .
H9B H -0.0933 0.5906 0.2692 0.069 Uiso 1 1 calc R . .
H9C H -0.1567 0.5930 0.1673 0.069 Uiso 1 1 calc R . .
C10 C 0.0680(12) 0.5588(7) 0.4079(17) 0.020(4) Uani 1 1 d U . .
C11 C 0.1070(14) 0.5945(8) 0.473(2) 0.030(5) Uani 1 1 d U . .
H11 H 0.1623 0.6020 0.4593 0.037 Uiso 1 1 calc R . .
C12 C 0.0648(13) 0.6180(7) 0.5548(16) 0.020(4) Uani 1 1 d U . .
H12 H 0.0913 0.6410 0.6008 0.024 Uiso 1 1 calc R . .
C13 C -0.0175(14) 0.6081(8) 0.5710(18) 0.027(5) Uani 1 1 d U . .
C14 C -0.0574(14) 0.5757(10) 0.511(2) 0.043(7) Uani 1 1 d . . .
H14 H -0.1140 0.5707 0.5198 0.051 Uiso 1 1 calc R . .
C15 C -0.0111(16) 0.5484(10) 0.4305(19) 0.036(6) Uani 1 1 d U . .
H15 H -0.0362 0.5225 0.3923 0.043 Uiso 1 1 calc R . .
C16 C -0.1110(14) 0.6761(9) 0.583(2) 0.031(5) Uani 1 1 d U . .
H16A H -0.1500 0.6600 0.5334 0.046 Uiso 1 1 calc R . .
H16B H -0.0724 0.6942 0.5367 0.046 Uiso 1 1 calc R . .
H16C H -0.1399 0.6979 0.6333 0.046 Uiso 1 1 calc R . .
C17 C -0.0154(15) 0.6660(8) 0.734(2) 0.033(5) Uani 1 1 d U . .
H17A H -0.0503 0.6840 0.7857 0.049 Uiso 1 1 calc R . .
H17B H 0.0208 0.6881 0.6944 0.049 Uiso 1 1 calc R . .
H17C H 0.0169 0.6430 0.7771 0.049 Uiso 1 1 calc R . .
C18 C -0.1252(16) 0.6114(9) 0.717(2) 0.036(6) Uani 1 1 d . . .
H18A H -0.1681 0.5996 0.6666 0.054 Uiso 1 1 calc R . .
H18B H -0.1491 0.6313 0.7757 0.054 Uiso 1 1 calc R . .
H18C H -0.0971 0.5843 0.7510 0.054 Uiso 1 1 calc R . .
O6 O 0.7500 0.5583(9) 1.025(2) 0.040(6) Uani 1 2 d SU . .
O3 O 0.7500 0.5577(14) 0.520(3) 0.063(9) Uani 1 2 d S . .
N4 N 0.7500 0.5329(10) 0.939(2) 0.026(6) Uani 1 2 d SU . .
N3 N 0.7500 0.5338(10) 0.434(2) 0.026(6) Uani 1 2 d SU . .
O5 O 0.7500 0.5516(11) 0.840(3) 0.056(7) Uani 1 2 d SU . .
O2 O 0.7500 0.5496(11) 0.339(3) 0.065(9) Uani 1 2 d S . .
O4 O 0.7500 0.4875(13) 0.942(3) 0.064(9) Uani 1 2 d SU . .
O1 O 0.7500 0.4907(11) 0.438(2) 0.052(7) Uani 1 2 d SU . .

loop_
_atom_site_aniso_label
_atom_site_aniso_U_11
_atom_site_aniso_U_22
_atom_site_aniso_U_33
_atom_site_aniso_U_23
_atom_site_aniso_U_13
_atom_site_aniso_U_12
Hg1 0.0198(6) 0.0186(6) 0.0262(6) -0.0041(4) 0.000 0.000
Hg2 0.0185(6) 0.0224(6) 0.0254(6) -0.0063(4) 0.000 0.000
Hg3 0.0430(13) 0.0617(16) 0.0607(15) 0.000 0.000 0.000
Hg4 0.0334(11) 0.0659(16) 0.0551(14) 0.000 0.000 0.000
Hg5 0.0523(14) 0.0312(11) 0.0680(15) 0.000 0.000 0.000
I1 0.0275(12) 0.0324(12) 0.0514(14) 0.000 -0.0060(10) 0.000
I2 0.0311(12) 0.0424(13) 0.0382(12) -0.0014(10) 0.000 0.000
I3 0.0359(14) 0.0438(15) 0.0683(17) 0.000 0.0156(13) 0.000
I4 0.0382(13) 0.0408(13) 0.0464(14) -0.0033(11) 0.000 0.000
S1 0.023(3) 0.058(4) 0.037(3) -0.025(3) -0.006(2) 0.006(3)
S2 0.019(3) 0.056(4) 0.042(3) -0.030(3) -0.004(2) 0.004(3)
P1 0.015(5) 0.020(5) 0.020(5) 0.000 0.000 0.000
P2 0.034(6) 0.020(5) 0.015(5) 0.000 0.000 0.000
F1 0.064(15) 0.019(10) 0.068(15) -0.009(10) 0.000 0.000
F2 0.021(10) 0.050(13) 0.063(14) 0.000 0.005(10) 0.000
F3 0.040(10) 0.047(11) 0.047(10) 0.000 0.000 0.000
F4 0.040(10) 0.046(10) 0.035(10) 0.000 0.000 0.000
F5 0.052(11) 0.053(11) 0.043(10) 0.000 0.000 0.000
F6 0.045(13) 0.025(11) 0.11(2) 0.002(13) 0.000 0.000
F7 0.024(10) 0.059(14) 0.059(13) 0.000 -0.004(10) 0.000
F8 0.052(11) 0.046(11) 0.044(10) 0.000 0.000 0.000
N1 0.020(9) 0.026(9) 0.018(8) 0.001(7) 0.001(7) 0.012(7)
N2 0.025(9) 0.032(10) 0.023(9) -0.009(8) -0.008(8) 0.017(8)
C1 0.024(8) 0.022(8) 0.023(7) -0.009(6) 0.000(7) 0.003(7)
C2 0.029(8) 0.032(9) 0.027(8) 0.007(7) 0.000(7) -0.010(7)
C3 0.038(14) 0.022(12) 0.054(15) -0.011(10) -0.003(12) -0.019(11)
C4 0.019(6) 0.017(6) 0.021(6) 0.001(5) -0.001(5) 0.007(5)
C5 0.025(8) 0.029(8) 0.036(8) -0.008(7) 0.000(7) -0.002(7)
C6 0.027(8) 0.029(8) 0.034(8) -0.010(7) -0.004(7) 0.001(7)
C7 0.049(10) 0.051(10) 0.046(10) -0.001(8) 0.000(8) 0.011(8)
C8 0.040(9) 0.042(9) 0.038(9) -0.010(8) 0.001(8) -0.001(8)
C9 0.042(10) 0.047(10) 0.050(10) 0.001(8) 0.001(8) 0.002(8)
C10 0.015(7) 0.021(7) 0.024(7) 0.001(6) 0.000(6) -0.003(6)
C11 0.025(8) 0.024(8) 0.042(9) -0.013(7) -0.004(7) 0.005(7)
C12 0.018(6) 0.019(6) 0.022(6) -0.004(5) -0.003(5) -0.006(5)
C13 0.025(8) 0.025(8) 0.032(8) -0.006(7) -0.003(7) 0.000(7)
C14 0.018(11) 0.064(18) 0.046(14) -0.028(14) -0.005(11) 0.002(12)
C15 0.036(9) 0.040(9) 0.031(8) -0.006(7) -0.006(7) -0.004(8)
C16 0.023(8) 0.035(9) 0.034(8) 0.003(7) 0.005(7) 0.008(7)
C17 0.034(9) 0.032(8) 0.032(8) -0.005(7) -0.006(7) -0.007(7)
C18 0.037(14) 0.034(12) 0.036(12) -0.014(10) -0.001(11) -0.006(11)
O6 0.041(9) 0.038(9) 0.040(9) -0.011(8) 0.000 0.000
O3 0.051(18) 0.09(3) 0.046(16) 0.008(17) 0.000 0.000
N4 0.027(9) 0.025(9) 0.028(9) 0.000(7) 0.000 0.000
N3 0.024(9) 0.034(10) 0.022(9) -0.007(8) 0.000 0.000
O5 0.064(11) 0.047(10) 0.057(10) 0.004(8) 0.000 0.000
O2 0.10(3) 0.042(16) 0.050(17) -0.013(14) 0.000 0.000
O4 0.074(12) 0.056(11) 0.061(11) 0.002(8) 0.000 0.000
O1 0.061(11) 0.046(10) 0.049(10) 0.004(8) 0.000 0.000

loop_
_geom_bond_atom_site_label_1
_geom_bond_atom_site_label_2
_geom_bond_distance
_geom_bond_site_symmetry_2
_geom_bond_publ_flag
Hg1 S1 2.334(6) 2 ?
Hg1 S1 2.334(6) . ?
Hg2 S2 2.322(6) 2 ?
Hg2 S2 2.322(6) . ?
Hg3 I1 2.733(3) 2 ?
Hg3 I1 2.733(3) . ?
Hg3 I2 2.923(3) 3_565 ?
Hg3 I2 2.923(3) . ?
Hg4 I3 2.667(3) 2 ?
Hg4 I3 2.667(3) . ?
Hg4 I2 2.970(3) . ?
Hg4 I2 2.970(3) 3_565 ?
Hg5 I4 2.553(2) . ?
Hg5 I4 2.553(2) 3_565 ?
S1 C1 1.74(2) . ?
S2 C10 1.77(2) . ?
P1 F3 1.57(3) . ?
P1 F4 1.59(3) . ?
P1 F2 1.596(19) . ?
P1 F2 1.596(19) 2 ?
P1 F1 1.601(19) . ?
P1 F1 1.601(19) 3 ?
P2 F8 1.57(3) . ?
P2 F5 1.58(3) . ?
P2 F6 1.61(2) 3_565 ?
P2 F6 1.61(2) . ?
P2 F7 1.62(2) 2_655 ?
P2 F7 1.62(2) . ?
N1 C7 1.50(3) . ?
N1 C9 1.50(3) . ?
N1 C8 1.51(3) . ?
N1 C4 1.51(3) . ?
N2 C18 1.48(3) . ?
N2 C16 1.48(3) . ?
N2 C17 1.49(3) . ?
N2 C13 1.53(3) . ?
C1 C6 1.37(3) . ?
C1 C2 1.37(3) . ?
C2 C3 1.45(4) . ?
C2 H2 0.9500 . ?
C3 C4 1.33(3) . ?
C3 H3 0.9500 . ?
C4 C5 1.40(3) . ?
C5 C6 1.41(3) . ?
C5 H5 0.9500 . ?
C6 H6 0.9500 . ?
C7 H7A 0.9800 . ?
C7 H7B 0.9800 . ?
C7 H7C 0.9800 . ?
C8 H8A 0.9800 . ?
C8 H8B 0.9800 . ?
C8 H8C 0.9800 . ?
C9 H9A 0.9800 . ?
C9 H9B 0.9800 . ?
C9 H9C 0.9800 . ?
C10 C15 1.36(3) . ?
C10 C11 1.42(3) . ?
C11 C12 1.37(3) . ?
C11 H11 0.9500 . ?
C12 C13 1.40(3) . ?
C12 H12 0.9500 . ?
C13 C14 1.33(3) . ?
C14 C15 1.44(4) . ?
C14 H14 0.9500 . ?
C15 H15 0.9500 . ?
C16 H16A 0.9800 . ?
C16 H16B 0.9800 . ?
C16 H16C 0.9800 . ?
C17 H17A 0.9800 . ?
C17 H17B 0.9800 . ?
C17 H17C 0.9800 . ?
C18 H18A 0.9800 . ?
C18 H18B 0.9800 . ?
C18 H18C 0.9800 . ?
O6 N4 1.24(4) . ?
O3 N3 1.22(4) . ?
N4 O4 1.27(4) . ?
N4 O5 1.29(4) . ?
N3 O1 1.21(4) . ?
N3 O2 1.21(4) . ?
